data_2013495
loop_
_publ_author_name
'Akiko Asano'
'Takeshi Yamada'
'Atsushi Numata'
'Mitsunobu Doi'

_publ_section_title
;cyclo(-Cha--Oxz--<small>D</small>-Val--Thz--Ile--Oxz--<small>D</small>-Val--Thz-)
 <i>N,N</i>-dimethylacetamide dihydrate: a square form of
 cyclohexylalanine-incorporated ascidiacyclamide having the strongest
 cytotoxicity
;
_journal_issue 9
_journal_name_full 'Acta Crystallographica Section C'
_journal_page_first o488
_journal_page_last o490
_journal_paper_doi 10.1107/S0108270103014495
_journal_volume 59
_journal_year 2003
_chemical_formula_iupac 'C39 H56 N8 O6 S2, C4 H9 N O, 2H2 O'
_chemical_formula_moiety 'C39 H56 N8 O6 S2, C4 H9 N O, 2H2 O'
_chemical_formula_sum 'C43 H69 N9 O9 S2'
_chemical_formula_weight 920.19
_chemical_name_common ChaASC
_chemical_name_systematic
;
Ascidiacyclamide analogue (Ile1 was replaced with Cha)
cyclo(-Cha-Oxz-D-Val-Thz-Ile-Oxz-D-Val-Thz-) Cha=cyclohexylalanine
from dimethylacetamide solution
;
_space_group_IT_number 4
_symmetry_cell_setting monoclinic
_symmetry_space_group_name_Hall 'P 2yb'
_symmetry_space_group_name_H-M 'P 1 21 1'
_atom_sites_solution_hydrogens geom
_atom_sites_solution_primary direct
_atom_sites_solution_secondary difmap
_cell_angle_alpha 90.00
_cell_angle_beta 105.252(2)
_cell_angle_gamma 90.00
_cell_formula_units_Z 2
_cell_length_a 13.283(2)
_cell_length_b 14.153(2)
_cell_length_c 13.452(2)
_cell_measurement_reflns_used 9020
_cell_measurement_temperature 90.0(10)
_cell_measurement_theta_max 28.26
_cell_measurement_theta_min 2.14
_cell_volume 2439.8(6)
_computing_cell_refinement SMART
_computing_data_collection 'SMART (Bruker, 1998)'
_computing_data_reduction 'SAINT-Plus (Bruker, 1998)'
_computing_molecular_graphics 'PLATON (Spek, 2001)'
_computing_publication_material 'PARST (Nardelli, 1983)'
_computing_structure_refinement 'SHELXL97 (Sheldrick, 1997)'
_computing_structure_solution 'SHELXD (Sheldrick & Gould, 1996)'
_diffrn_ambient_temperature 90.0(10)
_diffrn_detector_area_resol_mean 8.366
_diffrn_measured_fraction_theta_full 0.956
_diffrn_measured_fraction_theta_max 0.956
_diffrn_measurement_device_type 'Bruker AXS SMART APEX CCD'
_diffrn_measurement_method \w
_diffrn_radiation_monochromator graphite
_diffrn_radiation_source 'MacScience M18XCE rotating anode'
_diffrn_radiation_type MoK\a
_diffrn_radiation_wavelength 0.71073
_diffrn_reflns_av_R_equivalents 0.0228
_diffrn_reflns_av_sigmaI/netI 0.0354
_diffrn_reflns_limit_h_max 17
_diffrn_reflns_limit_h_min -17
_diffrn_reflns_limit_k_max 18
_diffrn_reflns_limit_k_min -18
_diffrn_reflns_limit_l_max 17
_diffrn_reflns_limit_l_min -17
_diffrn_reflns_number 22268
_diffrn_reflns_theta_full 28.30
_diffrn_reflns_theta_max 28.30
_diffrn_reflns_theta_min 2.13
_diffrn_standards_decay_% 0.52
_diffrn_standards_interval_count 22302
_diffrn_standards_interval_time 405
_diffrn_standards_number 342
_exptl_absorpt_coefficient_mu 0.170
_exptl_absorpt_correction_T_max 0.967
_exptl_absorpt_correction_T_min 0.797
_exptl_absorpt_correction_type empirical
_exptl_absorpt_process_details '(SADABS; Sheldrick, 1996)'
_exptl_crystal_colour colourless
_exptl_crystal_density_diffrn 1.253
_exptl_crystal_density_method 'not measured'
_exptl_crystal_description block
_exptl_crystal_F_000 988
_exptl_crystal_size_max 0.40
_exptl_crystal_size_mid 0.25
_exptl_crystal_size_min 0.20
_refine_diff_density_max 0.852
_refine_diff_density_min -0.348
_refine_ls_abs_structure_details '(Flack, 1983), 5087 Friedel pairs'
_refine_ls_abs_structure_Flack -0.06(6)
_refine_ls_extinction_method none
_refine_ls_goodness_of_fit_ref 1.044
_refine_ls_hydrogen_treatment mixed
_refine_ls_matrix_type full
_refine_ls_number_parameters 584
_refine_ls_number_reflns 11112
_refine_ls_number_restraints 1
_refine_ls_restrained_S_all 1.044
_refine_ls_R_factor_all 0.0568
_refine_ls_R_factor_gt 0.0506
_refine_ls_shift/su_max 0.004
_refine_ls_shift/su_mean 0.000
_refine_ls_structure_factor_coef Fsqd
_refine_ls_weighting_details 'calc w = 1/[\s^2^(Fo^2^)+(0.0937P)^2^+0.2367P] where P = (Fo^2^+2Fc^2^)/3'
_refine_ls_weighting_scheme calc
_refine_ls_wR_factor_gt 0.1316
_refine_ls_wR_factor_ref 0.1371
_reflns_number_gt 9973
_reflns_number_total 11112
_reflns_threshold_expression I>2\s(I)
_cod_data_source_file ob1130.cif
_cod_data_source_block I
_cod_original_cell_volume 2439.8(7)
_cod_original_sg_symbol_H-M 'P 21'
_cod_database_code 2013495
_cod_database_fobs_code 2013495

loop_
_symmetry_equiv_pos_as_xyz
'x, y, z'
'-x, y+1/2, -z'

loop_
_atom_site_label
_atom_site_fract_x
_atom_site_fract_y
_atom_site_fract_z
_atom_site_U_iso_or_equiv
_atom_site_adp_type
_atom_site_calc_flag
_atom_site_refinement_flags
_atom_site_occupancy
_atom_site_disorder_assembly
_atom_site_disorder_group
_atom_site_type_symbol
N_1 0.89187(15) 0.58835(13) 0.92788(14) 0.0279(4) Uani d . 1 . . N
H1_1 0.8403 0.6188 0.8856 0.033 Uiso calc R 1 . . H
CA_1 0.98583(17) 0.56998(15) 0.89792(17) 0.0282(4) Uani d . 1 . . C
H2_1 1.0336 0.5313 0.9528 0.034 Uiso calc R 1 . . H
CB_1 0.96620(19) 0.51659(16) 0.79455(18) 0.0315(5) Uani d . 1 . . C
H3_1 0.9144 0.5527 0.7418 0.038 Uiso calc R 1 . . H
H4_1 1.0321 0.5157 0.7733 0.038 Uiso calc R 1 . . H
CG_1 0.92741(18) 0.41553(15) 0.79457(17) 0.0291(4) Uani d . 1 . . C
H5_1 0.8575 0.4169 0.8093 0.035 Uiso calc R 1 . . H
CD1_1 0.9145(2) 0.37317(18) 0.68779(18) 0.0383(5) Uani d . 1 . . C
H6_1 0.8621 0.4105 0.6370 0.046 Uiso calc R 1 . . H
H7_1 0.9817 0.3779 0.6692 0.046 Uiso calc R 1 . . H
CE1_1 0.8803(2) 0.2705(2) 0.6812(2) 0.0460(6) Uani d . 1 . . C
H8_1 0.8773 0.2456 0.6117 0.055 Uiso calc R 1 . . H
H9_1 0.8094 0.2661 0.6917 0.055 Uiso calc R 1 . . H
CZ_1 0.9553(3) 0.2108(2) 0.7619(2) 0.0536(8) Uani d . 1 . . C
H10_1 0.9291 0.1451 0.7591 0.064 Uiso calc R 1 . . H
H11_1 1.0246 0.2095 0.7472 0.064 Uiso calc R 1 . . H
CE2_1 0.9658(3) 0.25163(19) 0.8686(2) 0.0537(8) Uani d . 1 . . C
H12_1 0.8978 0.2469 0.8855 0.064 Uiso calc R 1 . . H
H13_1 1.0172 0.2139 0.9199 0.064 Uiso calc R 1 . . H
CD2_1 1.0003(2) 0.35384(18) 0.87605(19) 0.0389(6) Uani d . 1 . . C
H14_1 1.0719 0.3577 0.8672 0.047 Uiso calc R 1 . . H
H15_1 1.0022 0.3783 0.9454 0.047 Uiso calc R 1 . . H
C3_2 1.03980(17) 0.66093(16) 0.88552(16) 0.0277(4) Uani d . 1 . . C
N_2 0.99507(15) 0.73935(13) 0.86281(14) 0.0280(4) Uani d . 1 . . N
CA_2 1.07289(17) 0.80115(16) 0.83444(18) 0.0294(4) Uani d . 1 . . C
H16_2 1.0790 0.8622 0.8730 0.035 Uiso calc R 1 . . H
CB_2 1.17626(18) 0.74546(17) 0.86825(18) 0.0314(5) Uani d . 1 . . C
H17_2 1.2105 0.7422 0.8104 0.038 Uiso calc R 1 . . H
OG1_2 1.14100(12) 0.65212(11) 0.88943(14) 0.0339(4) Uani d . 1 . . O
CG2_2 1.2513(2) 0.7845(2) 0.9638(2) 0.0434(6) Uani d . 1 . . C
H18_2 1.3152 0.7465 0.9805 0.065 Uiso calc R 1 . . H
H19_2 1.2190 0.7822 1.0214 0.065 Uiso calc R 1 . . H
H20_2 1.2683 0.8501 0.9515 0.065 Uiso calc R 1 . . H
C_2 1.04274(17) 0.81964(15) 0.71983(18) 0.0289(4) Uani d . 1 . . C
O_2 1.10290(14) 0.86211(14) 0.67997(15) 0.0417(4) Uani d . 1 . . O
N_3 0.95016(14) 0.78722(14) 0.66781(14) 0.0288(4) Uani d . 1 . . N
H21_3 0.9110 0.7588 0.7022 0.035 Uiso calc R 1 . . H
CA_3 0.91030(17) 0.79633(16) 0.55678(18) 0.0299(5) Uani d . 1 . . C
H22_3 0.9686 0.8166 0.5274 0.036 Uiso calc R 1 . . H
CB_3 0.82088(18) 0.86828(18) 0.52486(19) 0.0347(5) Uani d . 1 . . C
H23_3 0.7581 0.8416 0.5427 0.042 Uiso calc R 1 . . H
CG1_3 0.8491(2) 0.96176(19) 0.5822(2) 0.0457(6) Uani d . 1 . . C
H24_3 0.8658 0.9504 0.6566 0.069 Uiso calc R 1 . . H
H25_3 0.7899 1.0053 0.5621 0.069 Uiso calc R 1 . . H
H26_3 0.9098 0.9895 0.5646 0.069 Uiso calc R 1 . . H
CG2_3 0.7948(2) 0.8818(2) 0.4091(2) 0.0495(7) Uani d . 1 . . C
H27_3 0.7769 0.8207 0.3748 0.074 Uiso calc R 1 . . H
H28_3 0.8554 0.9085 0.3902 0.074 Uiso calc R 1 . . H
H29_3 0.7355 0.9251 0.3874 0.074 Uiso calc R 1 . . H
C3_4 0.87402(17) 0.70005(17) 0.51550(16) 0.0277(4) Uani d . 1 . . C
N_4 0.79327(14) 0.65901(14) 0.53238(14) 0.0282(4) Uani d . 1 . . N
CA_4 0.77966(18) 0.57019(16) 0.49032(16) 0.0285(4) Uani d . 1 . . C
CB_4 0.85145(19) 0.54298(19) 0.44090(19) 0.0356(5) Uani d . 1 . . C
H30_4 0.8526 0.4837 0.4080 0.043 Uiso calc R 1 . . H
SG_4 0.93975(5) 0.63203(5) 0.44692(5) 0.03871(15) Uani d . 1 . . S
C_4 0.69220(18) 0.51101(17) 0.50475(17) 0.0291(4) Uani d . 1 . . C
O_4 0.66503(13) 0.43751(12) 0.45794(13) 0.0352(4) Uani d . 1 . . O
N_5 0.64664(14) 0.54521(14) 0.57581(15) 0.0288(4) Uani d . 1 . . N
H31_5 0.6718 0.5965 0.6105 0.035 Uiso calc R 1 . . H
CA_5 0.55692(17) 0.49857(15) 0.59574(17) 0.0274(4) Uani d . 1 . . C
H32_5 0.5123 0.4746 0.5286 0.033 Uiso calc R 1 . . H
CB_5 0.58932(18) 0.41282(16) 0.66903(18) 0.0320(5) Uani d . 1 . . C
H33_5 0.6485 0.3809 0.6495 0.038 Uiso calc R 1 . . H
CG1_5 0.5008(2) 0.34017(18) 0.6546(2) 0.0424(6) Uani d . 1 . . C
H34_5 0.5193 0.2941 0.7119 0.051 Uiso calc R 1 . . H
H35_5 0.4367 0.3733 0.6596 0.051 Uiso calc R 1 . . H
CG2_5 0.6292(2) 0.4428(2) 0.7809(2) 0.0432(6) Uani d . 1 . . C
H36_5 0.6858 0.4887 0.7874 0.065 Uiso calc R 1 . . H
H37_5 0.6553 0.3874 0.8235 0.065 Uiso calc R 1 . . H
H38_5 0.5722 0.4718 0.8039 0.065 Uiso calc R 1 . . H
CD_5 0.4772(3) 0.2867(2) 0.5541(3) 0.0580(8) Uani d . 1 . . C
H39_5 0.4196 0.2426 0.5511 0.087 Uiso calc R 1 . . H
H40_5 0.5393 0.2515 0.5494 0.087 Uiso calc R 1 . . H
H41_5 0.4573 0.3314 0.4966 0.087 Uiso calc R 1 . . H
C3_6 0.49518(17) 0.57090(15) 0.63623(16) 0.0254(4) Uani d . 1 . . C
N_6 0.53314(14) 0.64243(13) 0.68874(14) 0.0278(4) Uani d . 1 . . N
CA_6 0.44570(17) 0.69207(15) 0.71452(16) 0.0270(4) Uani d . 1 . . C
H42_6 0.4387 0.7574 0.6851 0.032 Uiso calc R 1 . . H
CB_6 0.34881(16) 0.63329(17) 0.66352(17) 0.0297(4) Uani d . 1 . . C
H43_6 0.3171 0.6072 0.7174 0.036 Uiso calc R 1 . . H
OG1_6 0.39207(12) 0.55590(12) 0.61431(14) 0.0334(4) Uani d . 1 . . O
CG2_6 0.2676(2) 0.68453(19) 0.5832(2) 0.0416(6) Uani d . 1 . . C
H44_6 0.2088 0.6421 0.5549 0.062 Uiso calc R 1 . . H
H45_6 0.2978 0.7055 0.5279 0.062 Uiso calc R 1 . . H
H46_6 0.2432 0.7396 0.6144 0.062 Uiso calc R 1 . . H
C_6 0.46537(17) 0.69625(16) 0.83230(17) 0.0278(4) Uani d . 1 . . C
O_6 0.41764(15) 0.64814(13) 0.87847(13) 0.0419(4) Uani d . 1 . . O
N_7 0.54012(14) 0.75738(15) 0.87774(14) 0.0300(4) Uani d . 1 . . N
H47_7 0.5688 0.7932 0.8392 0.036 Uiso calc R 1 . . H
CA_7 0.57512(18) 0.76621(18) 0.98862(17) 0.0314(5) Uani d . 1 . . C
H48_7 0.5135 0.7578 1.0174 0.038 Uiso calc R 1 . . H
CB_7 0.6195(2) 0.86551(18) 1.01650(18) 0.0353(5) Uani d . 1 . . C
H49_7 0.6760 0.8756 0.9810 0.042 Uiso calc R 1 . . H
CG1_7 0.6679(2) 0.8769(2) 1.1317(2) 0.0468(6) Uani d . 1 . . C
H50_7 0.6957 0.9410 1.1460 0.070 Uiso calc R 1 . . H
H51_7 0.7245 0.8310 1.1546 0.070 Uiso calc R 1 . . H
H52_7 0.6145 0.8659 1.1688 0.070 Uiso calc R 1 . . H
CG2_7 0.5366(3) 0.9404(2) 0.9778(2) 0.0539(8) Uani d . 1 . . C
H53_7 0.5064 0.9324 0.9036 0.081 Uiso calc R 1 . . H
H54_7 0.5683 1.0033 0.9911 0.081 Uiso calc R 1 . . H
H55_7 0.4817 0.9340 1.0137 0.081 Uiso calc R 1 . . H
C3_8 0.65293(18) 0.68950(17) 1.03147(17) 0.0307(5) Uani d . 1 . . C
N_8 0.72820(14) 0.66647(14) 0.99234(14) 0.0274(4) Uani d . 1 . . N
CA_8 0.78841(18) 0.59688(16) 1.04885(17) 0.0301(4) Uani d . 1 . . C
CB_8 0.7591(2) 0.56596(18) 1.1327(2) 0.0387(5) Uani d . 1 . . C
H56_8 0.7936 0.5184 1.1791 0.046 Uiso calc R 1 . . H
SG_8 0.65077(5) 0.62613(5) 1.14128(5) 0.04115(15) Uani d . 1 . . S
C_8 0.88180(18) 0.55963(15) 1.01979(18) 0.0288(4) Uani d . 1 . . C
O_8 0.94435(15) 0.50875(12) 1.07897(15) 0.0393(4) Uani d . 1 . . O
O1_9 0.75291(15) 0.68878(15) 0.75797(13) 0.0367(4) Uani d . 1 . . O
H1_9 0.754(2) 0.748(3) 0.767(2) 0.034(8) Uiso d . 1 . . H
H2_9 0.684(4) 0.683(3) 0.740(3) 0.073(12) Uiso d . 1 . . H
O2_10 1.32160(18) 0.89334(16) 0.74102(17) 0.0504(5) Uani d . 1 . . O
H1_10 1.248(2) 0.880(2) 0.718(2) 0.030(7) Uiso d . 1 . . H
H2_10 1.326(2) 0.910(2) 0.676(2) 0.030(7) Uiso d . 1 . . H
O1_11 0.66817(16) 0.86930(14) 0.75907(16) 0.0466(4) Uani d . 1 . . O
C1_11 0.7052(2) 0.9453(2) 0.7962(2) 0.0429(6) Uani d . 1 . . C
N1_11 0.6504(2) 1.02515(18) 0.7720(2) 0.0501(6) Uani d . 1 . . N
C2_11 0.8118(3) 0.9481(3) 0.8705(3) 0.0661(10) Uani d . 1 . . C
H1_11 0.8294 1.0134 0.8924 0.099 Uiso calc R 1 . . H
H2_11 0.8633 0.9235 0.8367 0.099 Uiso calc R 1 . . H
H3_11 0.8120 0.9091 0.9308 0.099 Uiso calc R 1 . . H
C3_11 0.5478(2) 1.0228(3) 0.7000(3) 0.0536(7) Uani d . 1 . . C
H4_11 0.5185 1.0868 0.6912 0.080 Uiso calc R 1 . . H
H5_11 0.5020 0.9812 0.7267 0.080 Uiso calc R 1 . . H
H6_11 0.5536 0.9989 0.6333 0.080 Uiso calc R 1 . . H
C4_11 0.6817(4) 1.1166(3) 0.8187(5) 0.0939(15) Uani d . 1 . . C
H7_11 0.6283 1.1637 0.7885 0.141 Uiso calc R 1 . . H
H8_11 0.7483 1.1352 0.8060 0.141 Uiso calc R 1 . . H
H9_11 0.6896 1.1127 0.8931 0.141 Uiso calc R 1 . . H

loop_
_atom_site_aniso_label
_atom_site_aniso_U_11
_atom_site_aniso_U_22
_atom_site_aniso_U_33
_atom_site_aniso_U_12
_atom_site_aniso_U_13
_atom_site_aniso_U_23
N_1 0.0276(9) 0.0246(8) 0.0299(9) -0.0004(7) 0.0049(7) 0.0027(7)
CA_1 0.0285(10) 0.0238(10) 0.0307(10) 0.0024(8) 0.0050(8) 0.0028(8)
CB_1 0.0345(12) 0.0284(11) 0.0318(11) -0.0008(9) 0.0091(9) 0.0018(9)
CG_1 0.0320(11) 0.0245(10) 0.0301(10) 0.0028(8) 0.0067(8) 0.0003(8)
CD1_1 0.0449(14) 0.0371(12) 0.0281(11) 0.0051(11) 0.0010(10) 0.0012(9)
CE1_1 0.0533(16) 0.0367(14) 0.0426(14) 0.0017(11) 0.0033(12) -0.0094(11)
CZ_1 0.088(2) 0.0313(13) 0.0411(15) 0.0129(14) 0.0165(15) -0.0056(11)
CE2_1 0.096(2) 0.0292(13) 0.0360(13) 0.0151(14) 0.0179(14) 0.0020(11)
CD2_1 0.0528(15) 0.0321(12) 0.0287(11) 0.0112(11) 0.0053(10) 0.0011(9)
C3_2 0.0307(10) 0.0283(10) 0.0233(9) -0.0006(8) 0.0056(8) -0.0009(8)
N_2 0.0302(9) 0.0268(9) 0.0279(9) -0.0007(7) 0.0094(7) -0.0009(7)
CA_2 0.0281(11) 0.0251(10) 0.0346(11) -0.0023(8) 0.0078(9) -0.0013(8)
CB_2 0.0268(10) 0.0318(11) 0.0342(11) -0.0021(9) 0.0058(9) 0.0044(9)
OG1_2 0.0298(8) 0.0270(8) 0.0439(9) 0.0002(6) 0.0081(7) 0.0055(7)
CG2_2 0.0346(13) 0.0499(15) 0.0404(13) -0.0094(11) 0.0004(10) 0.0041(11)
C_2 0.0279(10) 0.0211(10) 0.0377(11) 0.0014(8) 0.0086(9) 0.0069(8)
O_2 0.0336(9) 0.0452(10) 0.0459(10) -0.0060(8) 0.0098(7) 0.0190(8)
N_3 0.0265(9) 0.0312(9) 0.0294(9) 0.0011(7) 0.0086(7) 0.0071(7)
CA_3 0.0273(10) 0.0318(11) 0.0315(11) 0.0024(8) 0.0094(9) 0.0087(9)
CB_3 0.0292(11) 0.0336(12) 0.0409(13) 0.0044(9) 0.0087(9) 0.0081(10)
CG1_3 0.0453(15) 0.0319(13) 0.0568(17) 0.0025(11) 0.0076(12) 0.0075(12)
CG2_3 0.0473(15) 0.0548(17) 0.0443(15) 0.0196(13) 0.0081(12) 0.0142(13)
C3_4 0.0252(10) 0.0349(11) 0.0245(10) 0.0077(8) 0.0090(8) 0.0072(8)
N_4 0.0270(9) 0.0327(10) 0.0267(9) 0.0057(7) 0.0099(7) 0.0054(7)
CA_4 0.0277(10) 0.0327(11) 0.0247(10) 0.0073(8) 0.0061(8) 0.0035(8)
CB_4 0.0379(12) 0.0360(12) 0.0365(12) 0.0003(10) 0.0162(10) -0.0017(10)
SG_4 0.0353(3) 0.0431(3) 0.0451(3) 0.0016(3) 0.0237(2) -0.0022(3)
C_4 0.0292(10) 0.0331(11) 0.0256(10) 0.0079(9) 0.0082(8) 0.0044(8)
O_4 0.0374(9) 0.0338(9) 0.0360(8) 0.0001(7) 0.0127(7) -0.0054(7)
N_5 0.0318(9) 0.0265(9) 0.0303(9) 0.0001(7) 0.0120(7) -0.0009(7)
CA_5 0.0296(11) 0.0265(10) 0.0268(10) 0.0005(8) 0.0087(8) 0.0003(8)
CB_5 0.0306(11) 0.0281(11) 0.0393(12) 0.0056(9) 0.0126(9) 0.0078(9)
CG1_5 0.0420(14) 0.0315(12) 0.0597(16) 0.0036(10) 0.0242(12) 0.0105(11)
CG2_5 0.0442(14) 0.0466(14) 0.0372(13) 0.0073(12) 0.0080(11) 0.0124(11)
CD_5 0.0582(18) 0.0361(14) 0.082(2) -0.0075(13) 0.0220(16) -0.0040(14)
C3_6 0.0262(10) 0.0249(10) 0.0238(9) 0.0001(7) 0.0043(8) 0.0045(8)
N_6 0.0263(8) 0.0306(9) 0.0270(8) -0.0013(7) 0.0080(7) -0.0028(7)
CA_6 0.0260(10) 0.0263(10) 0.0273(10) 0.0020(8) 0.0046(8) -0.0010(8)
CB_6 0.0252(10) 0.0316(11) 0.0307(10) 0.0043(9) 0.0047(8) -0.0059(9)
OG1_6 0.0236(7) 0.0278(8) 0.0464(9) 0.0001(6) 0.0051(7) -0.0097(7)
CG2_6 0.0313(12) 0.0400(13) 0.0447(14) 0.0071(10) -0.0056(10) -0.0101(11)
C_6 0.0261(10) 0.0295(10) 0.0279(10) 0.0044(8) 0.0074(8) -0.0004(8)
O_6 0.0494(10) 0.0437(11) 0.0327(8) -0.0125(8) 0.0109(7) 0.0006(7)
N_7 0.0276(9) 0.0397(10) 0.0235(9) -0.0042(8) 0.0078(7) -0.0035(7)
CA_7 0.0282(10) 0.0444(13) 0.0231(10) -0.0009(9) 0.0092(8) -0.0052(9)
CB_7 0.0397(12) 0.0398(13) 0.0264(11) 0.0010(10) 0.0087(9) -0.0085(9)
CG1_7 0.0545(16) 0.0519(16) 0.0303(12) 0.0003(13) 0.0048(11) -0.0129(11)
CG2_7 0.0625(19) 0.0518(17) 0.0427(15) 0.0180(15) 0.0058(13) -0.0139(13)
C3_8 0.0327(11) 0.0367(12) 0.0233(10) -0.0091(9) 0.0087(8) -0.0025(9)
N_8 0.0274(9) 0.0301(9) 0.0249(8) -0.0032(7) 0.0071(7) -0.0010(7)
CA_8 0.0348(11) 0.0268(10) 0.0287(10) -0.0060(9) 0.0084(9) 0.0011(8)
CB_8 0.0463(14) 0.0350(13) 0.0358(12) -0.0053(10) 0.0125(11) 0.0069(10)
SG_8 0.0463(3) 0.0479(3) 0.0347(3) -0.0051(3) 0.0203(2) 0.0056(3)
C_8 0.0340(11) 0.0195(9) 0.0327(11) -0.0028(8) 0.0083(9) 0.0028(8)
O_8 0.0449(10) 0.0305(8) 0.0434(10) 0.0047(7) 0.0130(8) 0.0146(7)
O1_9 0.0326(10) 0.0447(11) 0.0320(8) 0.0051(7) 0.0071(7) -0.0017(7)
O2_10 0.0497(12) 0.0569(13) 0.0441(11) 0.0023(10) 0.0113(9) -0.0003(10)
O1_11 0.0448(10) 0.0379(10) 0.0559(12) -0.0040(8) 0.0112(9) 0.0020(9)
C1_11 0.0395(14) 0.0531(16) 0.0378(13) -0.0101(12) 0.0132(11) 0.0008(12)
N1_11 0.0467(13) 0.0450(13) 0.0583(15) -0.0099(11) 0.0132(11) -0.0170(11)
C2_11 0.0407(16) 0.101(3) 0.0539(18) -0.0200(18) 0.0068(14) -0.0003(19)
C3_11 0.0490(16) 0.0567(18) 0.0520(17) 0.0061(14) 0.0075(13) -0.0037(14)
C4_11 0.087(3) 0.061(2) 0.130(4) -0.022(2) 0.022(3) -0.046(3)

loop_
_atom_type_symbol
_atom_type_description
_atom_type_scat_dispersion_real
_atom_type_scat_dispersion_imag
_atom_type_scat_source
C C 0.0033 0.0016 'International Tables Vol C Tables 4.2.6.8 and 6.1.1.4'
H H 0.0000 0.0000 'International Tables Vol C Tables 4.2.6.8 and 6.1.1.4'
N N 0.0061 0.0033 'International Tables Vol C Tables 4.2.6.8 and 6.1.1.4'
O O 0.0106 0.0060 'International Tables Vol C Tables 4.2.6.8 and 6.1.1.4'
S S 0.1246 0.1234 'International Tables Vol C Tables 4.2.6.8 and 6.1.1.4'

loop_
_geom_angle_atom_site_label_1
_geom_angle_atom_site_label_2
_geom_angle_atom_site_label_3
_geom_angle
C_8 N_1 CA_1 120.66(18)
C_8 N_1 H1_1 119.7
CA_1 N_1 H1_1 119.7
N_1 CA_1 C3_2 110.60(18)
N_1 CA_1 CB_1 112.90(18)
C3_2 CA_1 CB_1 106.96(18)
N_1 CA_1 H2_1 108.8
C3_2 CA_1 H2_1 108.8
CB_1 CA_1 H2_1 108.8
CG_1 CB_1 CA_1 115.94(19)
CG_1 CB_1 H3_1 108.3
CA_1 CB_1 H3_1 108.3
CG_1 CB_1 H4_1 108.3
CA_1 CB_1 H4_1 108.3
H3_1 CB_1 H4_1 107.4
CB_1 CG_1 CD1_1 108.91(19)
CB_1 CG_1 CD2_1 112.7(2)
CD1_1 CG_1 CD2_1 110.10(19)
CB_1 CG_1 H5_1 108.3
CD1_1 CG_1 H5_1 108.3
CD2_1 CG_1 H5_1 108.3
CE1_1 CD1_1 CG_1 112.9(2)
CE1_1 CD1_1 H6_1 109.0
CG_1 CD1_1 H6_1 109.0
CE1_1 CD1_1 H7_1 109.0
CG_1 CD1_1 H7_1 109.0
H6_1 CD1_1 H7_1 107.8
CD1_1 CE1_1 CZ_1 111.1(2)
CD1_1 CE1_1 H8_1 109.4
CZ_1 CE1_1 H8_1 109.4
CD1_1 CE1_1 H9_1 109.4
CZ_1 CE1_1 H9_1 109.4
H8_1 CE1_1 H9_1 108.0
CE2_1 CZ_1 CE1_1 110.0(2)
CE2_1 CZ_1 H10_1 109.7
CE1_1 CZ_1 H10_1 109.7
CE2_1 CZ_1 H11_1 109.7
CE1_1 CZ_1 H11_1 109.7
H10_1 CZ_1 H11_1 108.2
CD2_1 CE2_1 CZ_1 112.2(2)
CD2_1 CE2_1 H12_1 109.2
CZ_1 CE2_1 H12_1 109.2
CD2_1 CE2_1 H13_1 109.2
CZ_1 CE2_1 H13_1 109.2
H12_1 CE2_1 H13_1 107.9
CE2_1 CD2_1 CG_1 112.0(2)
CE2_1 CD2_1 H14_1 109.2
CG_1 CD2_1 H14_1 109.2
CE2_1 CD2_1 H15_1 109.2
CG_1 CD2_1 H15_1 109.2
H14_1 CD2_1 H15_1 107.9
N_2 C3_2 OG1_2 119.8(2)
N_2 C3_2 CA_1 125.0(2)
OG1_2 C3_2 CA_1 114.80(19)
C3_2 N_2 CA_2 105.48(19)
N_2 CA_2 C_2 110.51(18)
N_2 CA_2 CB_2 104.47(17)
C_2 CA_2 CB_2 111.43(19)
N_2 CA_2 H16_2 110.1
C_2 CA_2 H16_2 110.1
CB_2 CA_2 H16_2 110.1
OG1_2 CB_2 CG2_2 109.9(2)
OG1_2 CB_2 CA_2 102.35(17)
CG2_2 CB_2 CA_2 113.6(2)
OG1_2 CB_2 H17_2 110.2
CG2_2 CB_2 H17_2 110.2
CA_2 CB_2 H17_2 110.2
C3_2 OG1_2 CB_2 106.25(17)
CB_2 CG2_2 H18_2 109.5
CB_2 CG2_2 H19_2 109.5
H18_2 CG2_2 H19_2 109.5
CB_2 CG2_2 H20_2 109.5
H18_2 CG2_2 H20_2 109.5
H19_2 CG2_2 H20_2 109.5
O_2 C_2 N_3 123.9(2)
O_2 C_2 CA_2 120.1(2)
N_3 C_2 CA_2 116.01(19)
C_2 N_3 CA_3 123.23(19)
C_2 N_3 H21_3 118.4
CA_3 N_3 H21_3 118.4
N_3 CA_3 C3_4 107.10(17)
N_3 CA_3 CB_3 113.06(19)
C3_4 CA_3 CB_3 110.39(18)
N_3 CA_3 H22_3 108.7
C3_4 CA_3 H22_3 108.7
CB_3 CA_3 H22_3 108.7
CG2_3 CB_3 CG1_3 111.6(2)
CG2_3 CB_3 CA_3 108.7(2)
CG1_3 CB_3 CA_3 111.3(2)
CG2_3 CB_3 H23_3 108.4
CG1_3 CB_3 H23_3 108.4
CA_3 CB_3 H23_3 108.4
CB_3 CG1_3 H24_3 109.5
CB_3 CG1_3 H25_3 109.5
H24_3 CG1_3 H25_3 109.5
CB_3 CG1_3 H26_3 109.5
H24_3 CG1_3 H26_3 109.5
H25_3 CG1_3 H26_3 109.5
CB_3 CG2_3 H27_3 109.5
CB_3 CG2_3 H28_3 109.5
H27_3 CG2_3 H28_3 109.5
CB_3 CG2_3 H29_3 109.5
H27_3 CG2_3 H29_3 109.5
H28_3 CG2_3 H29_3 109.5
N_4 C3_4 CA_3 122.9(2)
N_4 C3_4 SG_4 113.86(18)
CA_3 C3_4 SG_4 123.14(17)
C3_4 N_4 CA_4 111.44(19)
CB_4 CA_4 N_4 115.5(2)
CB_4 CA_4 C_4 125.4(2)
N_4 CA_4 C_4 119.07(19)
CA_4 CB_4 SG_4 109.3(2)
CA_4 CB_4 H30_4 125.4
SG_4 CB_4 H30_4 125.4
CB_4 SG_4 C3_4 89.96(12)
O_4 C_4 N_5 123.0(2)
O_4 C_4 CA_4 123.3(2)
N_5 C_4 CA_4 113.7(2)
C_4 N_5 CA_5 120.83(19)
C_4 N_5 H31_5 119.6
CA_5 N_5 H31_5 119.6
N_5 CA_5 C3_6 108.14(18)
N_5 CA_5 CB_5 111.72(18)
C3_6 CA_5 CB_5 112.94(18)
N_5 CA_5 H32_5 108.0
C3_6 CA_5 H32_5 108.0
CB_5 CA_5 H32_5 108.0
CG2_5 CB_5 CG1_5 111.6(2)
CG2_5 CB_5 CA_5 112.1(2)
CG1_5 CB_5 CA_5 111.62(19)
CG2_5 CB_5 H33_5 107.0
CG1_5 CB_5 H33_5 107.0
CA_5 CB_5 H33_5 107.0
CD_5 CG1_5 CB_5 114.9(2)
CD_5 CG1_5 H34_5 108.5
CB_5 CG1_5 H34_5 108.5
CD_5 CG1_5 H35_5 108.5
CB_5 CG1_5 H35_5 108.5
H34_5 CG1_5 H35_5 107.5
CB_5 CG2_5 H36_5 109.5
CB_5 CG2_5 H37_5 109.5
H36_5 CG2_5 H37_5 109.5
CB_5 CG2_5 H38_5 109.5
H36_5 CG2_5 H38_5 109.5
H37_5 CG2_5 H38_5 109.5
CG1_5 CD_5 H39_5 109.5
CG1_5 CD_5 H40_5 109.5
H39_5 CD_5 H40_5 109.5
CG1_5 CD_5 H41_5 109.5
H39_5 CD_5 H41_5 109.5
H40_5 CD_5 H41_5 109.5
N_6 C3_6 OG1_6 119.0(2)
N_6 C3_6 CA_5 125.07(19)
OG1_6 C3_6 CA_5 115.89(18)
C3_6 N_6 CA_6 106.89(18)
N_6 CA_6 CB_6 104.86(17)
N_6 CA_6 C_6 109.26(17)
CB_6 CA_6 C_6 112.13(18)
N_6 CA_6 H42_6 110.2
CB_6 CA_6 H42_6 110.2
C_6 CA_6 H42_6 110.2
OG1_6 CB_6 CG2_6 109.15(18)
OG1_6 CB_6 CA_6 102.92(16)
CG2_6 CB_6 CA_6 114.8(2)
OG1_6 CB_6 H43_6 109.9
CG2_6 CB_6 H43_6 109.9
CA_6 CB_6 H43_6 109.9
C3_6 OG1_6 CB_6 106.28(17)
CB_6 CG2_6 H44_6 109.5
CB_6 CG2_6 H45_6 109.5
H44_6 CG2_6 H45_6 109.5
CB_6 CG2_6 H46_6 109.5
H44_6 CG2_6 H46_6 109.5
H45_6 CG2_6 H46_6 109.5
O_6 C_6 N_7 123.8(2)
O_6 C_6 CA_6 122.6(2)
N_7 C_6 CA_6 113.60(19)
C_6 N_7 CA_7 121.7(2)
C_6 N_7 H47_7 119.1
CA_7 N_7 H47_7 119.1
N_7 CA_7 C3_8 109.55(19)
N_7 CA_7 CB_7 109.3(2)
C3_8 CA_7 CB_7 112.74(19)
N_7 CA_7 H48_7 108.4
C3_8 CA_7 H48_7 108.4
CB_7 CA_7 H48_7 108.4
CG2_7 CB_7 CG1_7 110.4(2)
CG2_7 CB_7 CA_7 111.0(2)
CG1_7 CB_7 CA_7 112.2(2)
CG2_7 CB_7 H49_7 107.6
CG1_7 CB_7 H49_7 107.6
CA_7 CB_7 H49_7 107.6
CB_7 CG1_7 H50_7 109.5
CB_7 CG1_7 H51_7 109.5
H50_7 CG1_7 H51_7 109.5
CB_7 CG1_7 H52_7 109.5
H50_7 CG1_7 H52_7 109.5
H51_7 CG1_7 H52_7 109.5
CB_7 CG2_7 H53_7 109.5
CB_7 CG2_7 H54_7 109.5
H53_7 CG2_7 H54_7 109.5
CB_7 CG2_7 H55_7 109.5
H53_7 CG2_7 H55_7 109.5
H54_7 CG2_7 H55_7 109.5
N_8 C3_8 CA_7 123.7(2)
N_8 C3_8 SG_8 113.93(18)
CA_7 C3_8 SG_8 122.38(17)
C3_8 N_8 CA_8 111.01(19)
CB_8 CA_8 N_8 116.1(2)
CB_8 CA_8 C_8 122.9(2)
N_8 CA_8 C_8 120.96(19)
CA_8 CB_8 SG_8 109.10(19)
CA_8 CB_8 H56_8 125.5
SG_8 CB_8 H56_8 125.5
CB_8 SG_8 C3_8 89.84(12)
O_8 C_8 N_1 124.3(2)
O_8 C_8 CA_8 120.5(2)
N_1 C_8 CA_8 115.21(19)
H1_9 O1_9 H2_9 96(4)
H1_10 O2_10 H2_10 93(2)
O1_11 C1_11 N1_11 120.4(2)
O1_11 C1_11 C2_11 119.8(3)
N1_11 C1_11 C2_11 119.8(3)
C1_11 N1_11 C3_11 119.9(3)
C1_11 N1_11 C4_11 125.0(3)
C3_11 N1_11 C4_11 114.9(3)
C1_11 C2_11 H1_11 109.5
C1_11 C2_11 H2_11 109.5
H1_11 C2_11 H2_11 109.5
C1_11 C2_11 H3_11 109.5
H1_11 C2_11 H3_11 109.5
H2_11 C2_11 H3_11 109.5
N1_11 C3_11 H4_11 109.5
N1_11 C3_11 H5_11 109.5
H4_11 C3_11 H5_11 109.5
N1_11 C3_11 H6_11 109.5
H4_11 C3_11 H6_11 109.5
H5_11 C3_11 H6_11 109.5
N1_11 C4_11 H7_11 109.5
N1_11 C4_11 H8_11 109.5
H7_11 C4_11 H8_11 109.5
N1_11 C4_11 H9_11 109.5
H7_11 C4_11 H9_11 109.5
H8_11 C4_11 H9_11 109.5

loop_
_geom_bond_atom_site_label_1
_geom_bond_atom_site_label_2
_geom_bond_site_symmetry_2
_geom_bond_distance
_geom_bond_publ_flag
N_1 C_8 . 1.341(3) ?
N_1 CA_1 . 1.433(3) ?
N_1 H1_1 . 0.8800 ?
CA_1 C3_2 . 1.504(3) ?
CA_1 CB_1 . 1.543(3) ?
CA_1 H2_1 . 1.0000 ?
CB_1 CG_1 . 1.520(3) ?
CB_1 H3_1 . 0.9900 ?
CB_1 H4_1 . 0.9900 ?
CG_1 CD1_1 . 1.524(3) ?
CG_1 CD2_1 . 1.531(3) ?
CG_1 H5_1 . 1.0000 ?
CD1_1 CE1_1 . 1.518(4) ?
CD1_1 H6_1 . 0.9900 ?
CD1_1 H7_1 . 0.9900 ?
CE1_1 CZ_1 . 1.522(4) ?
CE1_1 H8_1 . 0.9900 ?
CE1_1 H9_1 . 0.9900 ?
CZ_1 CE2_1 . 1.520(4) ?
CZ_1 H10_1 . 0.9900 ?
CZ_1 H11_1 . 0.9900 ?
CE2_1 CD2_1 . 1.513(4) ?
CE2_1 H12_1 . 0.9900 ?
CE2_1 H13_1 . 0.9900 ?
CD2_1 H14_1 . 0.9900 ?
CD2_1 H15_1 . 0.9900 ?
C3_2 N_2 . 1.258(3) ?
C3_2 OG1_2 . 1.337(3) ?
N_2 CA_2 . 1.479(3) ?
CA_2 C_2 . 1.510(3) ?
CA_2 CB_2 . 1.544(3) ?
CA_2 H16_2 . 1.0000 ?
CB_2 OG1_2 . 1.455(3) ?
CB_2 CG2_2 . 1.508(3) ?
CB_2 H17_2 . 1.0000 ?
CG2_2 H18_2 . 0.9800 ?
CG2_2 H19_2 . 0.9800 ?
CG2_2 H20_2 . 0.9800 ?
C_2 O_2 . 1.230(3) ?
C_2 N_3 . 1.327(3) ?
N_3 CA_3 . 1.453(3) ?
N_3 H21_3 . 0.8800 ?
CA_3 C3_4 . 1.502(3) ?
CA_3 CB_3 . 1.537(3) ?
CA_3 H22_3 . 1.0000 ?
CB_3 CG2_3 . 1.516(4) ?
CB_3 CG1_3 . 1.528(4) ?
CB_3 H23_3 . 1.0000 ?
CG1_3 H24_3 . 0.9800 ?
CG1_3 H25_3 . 0.9800 ?
CG1_3 H26_3 . 0.9800 ?
CG2_3 H27_3 . 0.9800 ?
CG2_3 H28_3 . 0.9800 ?
CG2_3 H29_3 . 0.9800 ?
C3_4 N_4 . 1.291(3) ?
C3_4 SG_4 . 1.722(2) ?
N_4 CA_4 . 1.371(3) ?
CA_4 CB_4 . 1.354(3) ?
CA_4 C_4 . 1.486(3) ?
CB_4 SG_4 . 1.709(3) ?
CB_4 H30_4 . 0.9500 ?
C_4 O_4 . 1.220(3) ?
C_4 N_5 . 1.349(3) ?
N_5 CA_5 . 1.448(3) ?
N_5 H31_5 . 0.8800 ?
CA_5 C3_6 . 1.501(3) ?
CA_5 CB_5 . 1.551(3) ?
CA_5 H32_5 . 1.0000 ?
CB_5 CG2_5 . 1.518(4) ?
CB_5 CG1_5 . 1.535(3) ?
CB_5 H33_5 . 1.0000 ?
CG1_5 CD_5 . 1.508(5) ?
CG1_5 H34_5 . 0.9900 ?
CG1_5 H35_5 . 0.9900 ?
CG2_5 H36_5 . 0.9800 ?
CG2_5 H37_5 . 0.9800 ?
CG2_5 H38_5 . 0.9800 ?
CD_5 H39_5 . 0.9800 ?
CD_5 H40_5 . 0.9800 ?
CD_5 H41_5 . 0.9800 ?
C3_6 N_6 . 1.261(3) ?
C3_6 OG1_6 . 1.340(3) ?
N_6 CA_6 . 1.475(3) ?
CA_6 CB_6 . 1.534(3) ?
CA_6 C_6 . 1.538(3) ?
CA_6 H42_6 . 1.0000 ?
CB_6 OG1_6 . 1.473(3) ?
CB_6 CG2_6 . 1.497(3) ?
CB_6 H43_6 . 1.0000 ?
CG2_6 H44_6 . 0.9800 ?
CG2_6 H45_6 . 0.9800 ?
CG2_6 H46_6 . 0.9800 ?
C_6 O_6 . 1.208(3) ?
C_6 N_7 . 1.337(3) ?
N_7 CA_7 . 1.446(3) ?
N_7 H47_7 . 0.8800 ?
CA_7 C3_8 . 1.505(3) ?
CA_7 CB_7 . 1.532(4) ?
CA_7 H48_7 . 1.0000 ?
CB_7 CG2_7 . 1.519(4) ?
CB_7 CG1_7 . 1.522(3) ?
CB_7 H49_7 . 1.0000 ?
CG1_7 H50_7 . 0.9800 ?
CG1_7 H51_7 . 0.9800 ?
CG1_7 H52_7 . 0.9800 ?
CG2_7 H53_7 . 0.9800 ?
CG2_7 H54_7 . 0.9800 ?
CG2_7 H55_7 . 0.9800 ?
C3_8 N_8 . 1.288(3) ?
C3_8 SG_8 . 1.735(2) ?
N_8 CA_8 . 1.367(3) ?
CA_8 CB_8 . 1.358(3) ?
CA_8 C_8 . 1.492(3) ?
CB_8 SG_8 . 1.702(3) ?
CB_8 H56_8 . 0.9500 ?
C_8 O_8 . 1.223(3) ?
O1_9 H1_9 . 0.84(4) ?
O1_9 H2_9 . 0.88(5) ?
O2_10 H1_10 . 0.96(3) ?
O2_10 H2_10 . 0.93(3) ?
O1_11 C1_11 . 1.232(4) ?
C1_11 N1_11 . 1.337(4) ?
C1_11 C2_11 . 1.504(4) ?
N1_11 C3_11 . 1.451(4) ?
N1_11 C4_11 . 1.451(4) ?
C2_11 H1_11 . 0.9800 ?
C2_11 H2_11 . 0.9800 ?
C2_11 H3_11 . 0.9800 ?
C3_11 H4_11 . 0.9800 ?
C3_11 H5_11 . 0.9800 ?
C3_11 H6_11 . 0.9800 ?
C4_11 H7_11 . 0.9800 ?
C4_11 H8_11 . 0.9800 ?
C4_11 H9_11 . 0.9800 ?

loop_
_geom_hbond_atom_site_label_D
_geom_hbond_atom_site_label_H
_geom_hbond_atom_site_label_A
_geom_hbond_site_symmetry_A
_geom_hbond_distance_DH
_geom_hbond_distance_HA
_geom_hbond_distance_DA
_geom_hbond_angle_DHA
_geom_hbond_publ_flag
N_1 H1_1 O1_9 . 0.879 2.056 2.904(2) 161.6 yes
O1_9 H1_9 O1_11 . 0.85(4) 2.05(4) 2.793(3) 147(4) yes
O1_9 H2_9 N_6 . 0.89(5) 2.02(5) 2.896(3) 168(5) yes
O2_10 H1_10 O_2 . 0.96(3) 1.88(3) 2.838(3) 175(3) yes
CB_4 H30_4 O_2 2_746 0.951 2.254 3.175(3) 163.1 yes
CA_2 H16_2 O_8 2_757 1.000 2.218 3.191(3) 163.8 yes
O2_10 H2_10 O_4 2_756 0.92(3) 1.89(3) 2.799(3) 177(2) yes

loop_
_cod_related_entry_id
_cod_related_entry_database
_cod_related_entry_code
1 ChemSpider 21181523
